data_1528375
loop_
_publ_author_name
'Breeze, E.W.'
'Brett, N.H.'

_publ_section_title
;
 The crystal structure of U7 Te12 and U2 O2 Te
;
_journal_name_full 'Journal of Nuclear Materials'
_journal_page_first 113
_journal_page_last 115
_journal_volume 40
_journal_year 1971
_chemical_formula_sum 'Te12 U7'
_chemical_name_systematic 'U7 Te12'
_space_group_IT_number 176
_symmetry_space_group_name_Hall '-P 6c'
_symmetry_space_group_name_H-M 'P 63/m'
_cell_angle_alpha 90
_cell_angle_beta 90
_cell_angle_gamma 120
_cell_formula_units_Z 1
_cell_length_a 12.309
_cell_length_b 12.309
_cell_length_c 4.242
_cell_volume 556.605
_citation_journal_id_ASTM JNUMAM
_cod_data_source_file Breeze_JNUMAM_1971_107.cif
_cod_data_source_block Te12U7
_cod_original_cell_volume 556.6047
_cod_database_code 1528375

loop_
_symmetry_equiv_pos_as_xyz
x,y,z
x-y,x,z+1/2
-y,x-y,z
-x,-y,z+1/2
-x+y,-x,z
y,-x+y,z+1/2
-x,-y,-z
-x+y,-x,-z-1/2
y,-x+y,-z
x,y,-z-1/2
x-y,x,-z
-y,x-y,-z-1/2

loop_
_atom_site_label
_atom_site_type_symbol
_atom_site_fract_x
_atom_site_fract_y
_atom_site_fract_z
_atom_site_occupancy
_atom_site_U_iso_or_equiv
U1 U 0 0 0.25 0.5 0.0
Te2 Te 0.24 0 0.25 1 0.0
Te1 Te 0.51 0.38 0.25 1 0.0
U2 U 0.15 -0.28 0.25 1 0.0
